data_7237229
loop_
_publ_author_name
'Xue, Ying-Ying'
'Li, Shu-Ni'
'Jiang, Yu-Cheng'
'Hu, Man-Cheng'
'Zhai, Quan-Guo'

_publ_section_title
;
 Quest for 9-connected robust metal--organic framework platforms based on
 [M3(O/OH)(COO)6(pyridine)3] clusters as excellent gas separation and
 asymmetric supercapacitor materials
;
_journal_issue 9
_journal_name_full 'Journal of Materials Chemistry A'
_journal_page_first 4640
_journal_paper_doi 10.1039/C8TA09080G
_journal_volume 7
_journal_year 2019
_chemical_formula_moiety '0.5(C204 H120 N36 Ni12 O50)'
_chemical_formula_sum 'C102 H60 N18 Ni6 O25'
_chemical_formula_weight 2289.94
_space_group_crystal_system hexagonal
_space_group_IT_number 176
_space_group_name_Hall '-P 6c'
_space_group_name_H-M_alt 'P 63/m'
_atom_sites_solution_hydrogens geom
_atom_sites_solution_primary direct
_atom_sites_solution_secondary difmap
_audit_creation_method SHELXL-97
_audit_update_record
;
2018-09-05 deposited with the CCDC.
2019-01-23 downloaded from the CCDC.
;
_cell_angle_alpha 90.00
_cell_angle_beta 90.00
_cell_angle_gamma 120.00
_cell_formula_units_Z 2
_cell_length_a 19.2359(13)
_cell_length_b 19.2359(13)
_cell_length_c 24.063(2)
_cell_measurement_reflns_used 1298
_cell_measurement_temperature 293(2)
_cell_measurement_theta_max 53.8050
_cell_measurement_theta_min 5.3050
_cell_volume 7710.9(10)
_computing_cell_refinement 'Bruker FRAMBO'
_computing_data_collection 'Bruker FRAMBO'
_computing_data_reduction 'Bruker SAINT'
_computing_molecular_graphics 'Bruker SHELXTL'
_computing_publication_material 'Bruker SHELXTL'
_computing_structure_refinement 'SHELXL-97 (Sheldrick, 1997)'
_computing_structure_solution 'SHELXS-97 (Sheldrick, 1990)'
_diffrn_ambient_temperature 293(2)
_diffrn_measured_fraction_theta_full 1.000
_diffrn_measured_fraction_theta_max 1.000
_diffrn_measurement_device_type 'CCD area detector'
_diffrn_measurement_method 'phi and omega scans'
_diffrn_radiation_monochromator graphite
_diffrn_radiation_type CuK\a
_diffrn_radiation_wavelength 1.54178
_diffrn_reflns_av_R_equivalents 0.1097
_diffrn_reflns_av_unetI/netI 0.1081
_diffrn_reflns_limit_h_max 22
_diffrn_reflns_limit_h_min -16
_diffrn_reflns_limit_k_max 22
_diffrn_reflns_limit_k_min -22
_diffrn_reflns_limit_l_max 21
_diffrn_reflns_limit_l_min -28
_diffrn_reflns_number 17650
_diffrn_reflns_theta_full 66.05
_diffrn_reflns_theta_max 66.05
_diffrn_reflns_theta_min 2.65
_diffrn_source 'fine-focus sealed tube'
_exptl_absorpt_coefficient_mu 1.258
_exptl_absorpt_correction_T_max 0.9514
_exptl_absorpt_correction_T_min 0.9061
_exptl_absorpt_correction_type multi-scan
_exptl_absorpt_process_details sadabs
_exptl_crystal_colour green
_exptl_crystal_density_diffrn 0.986
_exptl_crystal_density_method 'not measured'
_exptl_crystal_description hexagonal
_exptl_crystal_F_000 2332
_exptl_crystal_size_max 0.08
_exptl_crystal_size_mid 0.05
_exptl_crystal_size_min 0.04
_platon_squeeze_details
;

;
_refine_diff_density_max 0.366
_refine_diff_density_min -2.841
_refine_diff_density_rms 0.079
_refine_ls_extinction_method none
_refine_ls_goodness_of_fit_ref 0.900
_refine_ls_hydrogen_treatment mixed
_refine_ls_matrix_type full
_refine_ls_number_parameters 237
_refine_ls_number_reflns 4615
_refine_ls_number_restraints 0
_refine_ls_restrained_S_all 0.900
_refine_ls_R_factor_all 0.1218
_refine_ls_R_factor_gt 0.0714
_refine_ls_shift/su_max 0.000
_refine_ls_shift/su_mean 0.000
_refine_ls_structure_factor_coef Fsqd
_refine_ls_weighting_details 'calc w=1/[\s^2^(Fo^2^)+(0.0899P)^2^+0.0000P] where P=(Fo^2^+2Fc^2^)/3'
_refine_ls_weighting_scheme calc
_refine_ls_wR_factor_gt 0.1662
_refine_ls_wR_factor_ref 0.1893
_reflns_number_gt 2437
_reflns_number_total 4615
_reflns_threshold_expression >2sigma(I)
_cod_data_source_file c8ta09080g2.cif
_cod_data_source_block SNNU-52
_cod_database_code 7237229
_olex2_refinement_description
;
1. Others
 Fixed U13: Ni1(0) N2(0) N4(0) O5(0) C10(0) C11(0)
 Fixed U23: Ni1(0) N2(0) N4(0) O5(0) C10(0) C11(0)
 Fixed Uiso: H4(0.076) H5(0.072) H7(0.055) H8(0.054) H9(0.06) H12(0.073)
 H14(0.088) H15(0.095) H17(0.099) H18(0.091)
 Fixed X: Ni2(0) O5(0.3333) H4(0.1592) H5(0.2207) H7(0.1201) H8(0.358)
 H9(0.3773) H12(0.4108) H14(0.4332) H15(0.4103) H17(0.5133) H18(0.5377)
 Fixed Y: Ni2(0.5) O5(0.6667) H4(0.3696) H5(0.4217) H7(0.56) H8(0.4555)
 H9(0.3472) H12(0.2597) H14(0.1195) H15(0.1849) H17(0.0997) H18(0.0425)
 Fixed Z: Ni1(0.25) Ni2(0) N2(0.25) N4(0.25) O5(0.25) H4(0.0155) H5(0.1014)
 H7(0.1004) H8(0.3303) H9(0.3336) C10(0.25) C11(0.25) H12(0.1665) H14(0.0195)
 H15(0.0911) H17(0.1942) H18(0.1192)
;

loop_
_space_group_symop_id
_space_group_symop_operation_xyz
1 'x, y, z'
2 'x-y, x, z+1/2'
3 '-y, x-y, z'
4 '-x, -y, z+1/2'
5 '-x+y, -x, z'
6 'y, -x+y, z+1/2'
7 '-x, -y, -z'
8 '-x+y, -x, -z-1/2'
9 'y, -x+y, -z'
10 'x, y, -z-1/2'
11 'x-y, x, -z'
12 '-y, x-y, -z-1/2'

loop_
_atom_site_label
_atom_site_type_symbol
_atom_site_fract_x
_atom_site_fract_y
_atom_site_fract_z
_atom_site_U_iso_or_equiv
_atom_site_adp_type
_atom_site_occupancy
_atom_site_symmetry_multiplicity
_atom_site_calc_flag
_atom_site_refinement_flags
Ni1 Ni 0.34163(7) 0.56641(7) 0.2500 0.0333(3) Uani 1 2 d S
Ni2 Ni 0.0000 0.5000 0.0000 0.0450(3) Uani 1 2 d S
N1 N 0.0902(3) 0.4889(3) 0.03554(14) 0.0448(11) Uani 1 1 d .
N2 N 0.3536(3) 0.4649(3) 0.2500 0.0352(13) Uani 1 2 d S
N3 N 0.4884(3) 0.0741(3) 0.06118(15) 0.0505(12) Uani 1 1 d .
N4 N 0.4533(5) 0.1565(4) 0.2500 0.061(2) Uani 1 2 d S
O1 O -0.0059(2) 0.4099(2) -0.04908(12) 0.0474(9) Uani 1 1 d .
O2 O 0.0707(3) 0.3556(3) -0.07164(17) 0.0876(15) Uani 1 1 d .
O3 O 0.2595(2) 0.5139(2) 0.18666(12) 0.0456(9) Uani 1 1 d .
O4 O 0.4247(2) 0.6117(2) 0.18713(12) 0.0454(9) Uani 1 1 d .
O5 O 0.3333 0.6667 0.2500 0.0351(17) Uani 1 6 d S
C1 C 0.0510(4) 0.3953(4) -0.0405(2) 0.0596(16) Uani 1 1 d .
C2 C 0.2118(3) 0.5318(3) 0.16619(18) 0.0427(12) Uani 1 1 d .
C3 C 0.1012(3) 0.4315(3) 0.01175(19) 0.0510(14) Uani 1 1 d .
C4 C 0.1507(4) 0.4072(4) 0.0340(2) 0.0633(17) Uani 1 1 d .
H4 H 0.1592 0.3696 0.0155 0.076 Uiso 1 1 calc R
C5 C 0.1885(4) 0.4392(4) 0.0848(2) 0.0602(16) Uani 1 1 d .
H5 H 0.2207 0.4217 0.1014 0.072 Uiso 1 1 calc R
C6 C 0.1772(3) 0.4970(3) 0.10946(19) 0.0452(13) Uani 1 1 d .
C7 C 0.1275(3) 0.5207(3) 0.08363(19) 0.0456(13) Uani 1 1 d .
H7 H 0.1201 0.5600 0.1004 0.055 Uiso 1 1 calc R
C8 C 0.3616(3) 0.4331(3) 0.29694(18) 0.0449(13) Uani 1 1 d .
H8 H 0.3580 0.4555 0.3303 0.054 Uiso 1 1 calc R
C9 C 0.3751(4) 0.3687(3) 0.29948(18) 0.0500(14) Uani 1 1 d .
H9 H 0.3773 0.3472 0.3336 0.060 Uiso 1 1 calc R
C10 C 0.3852(5) 0.3365(4) 0.2500 0.0405(17) Uani 1 2 d S
C11 C 0.4068(5) 0.2718(5) 0.2500 0.051(2) Uani 1 2 d S
C12 C 0.4186(4) 0.2415(4) 0.2005(2) 0.0612(17) Uani 1 1 d .
H12 H 0.4108 0.2597 0.1665 0.073 Uiso 1 1 calc R
C13 C 0.4416(4) 0.1847(4) 0.2021(2) 0.0623(18) Uani 1 1 d .
C14 C 0.4505(5) 0.1162(4) 0.0550(2) 0.074(2) Uani 1 1 d .
H14 H 0.4332 0.1195 0.0195 0.088 Uiso 1 1 calc R
C15 C 0.4354(5) 0.1552(4) 0.0982(2) 0.079(2) Uani 1 1 d .
H15 H 0.4103 0.1849 0.0911 0.095 Uiso 1 1 calc R
C16 C 0.4583(4) 0.1492(4) 0.1518(2) 0.0625(17) Uani 1 1 d .
C17 C 0.4969(5) 0.1056(5) 0.1590(2) 0.082(2) Uani 1 1 d .
H17 H 0.5133 0.0997 0.1942 0.099 Uiso 1 1 calc R
C18 C 0.5107(4) 0.0707(4) 0.1133(2) 0.076(2) Uani 1 1 d .
H18 H 0.5377 0.0425 0.1192 0.091 Uiso 1 1 calc R

loop_
_atom_site_aniso_label
_atom_site_aniso_U_11
_atom_site_aniso_U_22
_atom_site_aniso_U_33
_atom_site_aniso_U_23
_atom_site_aniso_U_13
_atom_site_aniso_U_12
Ni1 0.0410(7) 0.0382(7) 0.0235(5) 0.000 0.000 0.0219(6)
Ni2 0.0492(7) 0.0451(7) 0.0287(5) 0.0015(5) -0.0085(5) 0.0146(6)
N1 0.056(3) 0.045(3) 0.0299(19) -0.0040(18) -0.0106(18) 0.023(2)
N2 0.047(3) 0.040(3) 0.025(2) 0.000 0.000 0.027(3)
N3 0.080(4) 0.058(3) 0.0291(19) 0.0023(19) 0.004(2) 0.045(3)
N4 0.107(6) 0.074(5) 0.029(3) 0.000 0.000 0.066(5)
O1 0.055(2) 0.051(2) 0.0302(16) 0.0029(15) -0.0007(15) 0.022(2)
O2 0.108(4) 0.110(4) 0.058(2) -0.035(3) -0.021(3) 0.065(4)
O3 0.057(2) 0.045(2) 0.0386(17) -0.0137(15) -0.0177(16) 0.0281(19)
O4 0.055(2) 0.044(2) 0.0349(16) 0.0020(15) 0.0154(16) 0.0229(19)
O5 0.030(3) 0.030(3) 0.046(4) 0.000 0.000 0.0149(13)
C1 0.078(5) 0.055(4) 0.040(3) 0.000(3) 0.004(3) 0.029(4)
C2 0.045(3) 0.040(3) 0.033(2) -0.005(2) -0.006(2) 0.014(3)
C3 0.060(4) 0.053(3) 0.034(3) -0.009(2) -0.005(2) 0.023(3)
C4 0.080(5) 0.065(4) 0.052(3) -0.022(3) -0.011(3) 0.041(4)
C5 0.080(5) 0.072(4) 0.044(3) -0.016(3) -0.013(3) 0.049(4)
C6 0.047(3) 0.047(3) 0.035(2) -0.005(2) -0.004(2) 0.018(3)
C7 0.053(3) 0.043(3) 0.038(2) -0.005(2) -0.006(2) 0.021(3)
C8 0.065(4) 0.049(3) 0.031(2) -0.005(2) 0.000(2) 0.036(3)
C9 0.074(4) 0.060(4) 0.029(2) 0.006(2) 0.005(2) 0.043(3)
C10 0.058(5) 0.043(4) 0.034(3) 0.000 0.000 0.036(4)
C11 0.074(6) 0.061(5) 0.030(3) 0.000 0.000 0.044(5)
C12 0.097(5) 0.075(4) 0.035(3) 0.002(3) -0.001(3) 0.060(4)
C13 0.105(5) 0.075(4) 0.037(3) 0.002(3) 0.003(3) 0.068(4)
C14 0.128(6) 0.086(5) 0.040(3) 0.003(3) -0.001(3) 0.078(5)
C15 0.142(7) 0.096(5) 0.044(3) -0.002(3) -0.005(4) 0.093(6)
C16 0.107(5) 0.071(4) 0.036(3) 0.003(3) 0.004(3) 0.064(4)
C17 0.147(7) 0.122(6) 0.037(3) 0.002(3) 0.001(4) 0.112(6)
C18 0.125(6) 0.109(6) 0.043(3) -0.015(3) -0.010(3) 0.096(6)

loop_
_atom_type_symbol
_atom_type_description
_atom_type_scat_dispersion_real
_atom_type_scat_dispersion_imag
_atom_type_scat_source
C C 0.0181 0.0091 'International Tables Vol C Tables 4.2.6.8 and 6.1.1.4'
H H 0.0000 0.0000 'International Tables Vol C Tables 4.2.6.8 and 6.1.1.4'
N N 0.0311 0.0180 'International Tables Vol C Tables 4.2.6.8 and 6.1.1.4'
O O 0.0492 0.0322 'International Tables Vol C Tables 4.2.6.8 and 6.1.1.4'
Ni Ni -3.0029 0.5091 'International Tables Vol C Tables 4.2.6.8 and 6.1.1.4'

loop_
_geom_angle_atom_site_label_1
_geom_angle_atom_site_label_2
_geom_angle_atom_site_label_3
_geom_angle
_geom_angle_site_symmetry_1
_geom_angle_site_symmetry_3
O3 Ni1 N2 87.59(14) 10_556 .
O3 Ni1 N2 87.59(14) . .
O3 Ni1 O3 95.4(2) . 10_556
O4 Ni1 N2 88.27(15) 10_556 .
O4 Ni1 N2 88.27(15) . .
O4 Ni1 O3 175.85(15) 10_556 .
O4 Ni1 O3 84.62(14) 10_556 10_556
O4 Ni1 O3 175.85(15) . 10_556
O4 Ni1 O3 84.62(14) . .
O4 Ni1 O4 95.0(2) 10_556 .
O5 Ni1 N2 178.43(17) . .
O5 Ni1 O3 93.47(10) . .
O5 Ni1 O3 93.47(10) . 10_556
O5 Ni1 O4 90.67(10) . .
O5 Ni1 O4 90.67(10) . 10_556
N1 Ni2 N1 180.0 . 7_565
N1 Ni2 N3 95.47(17) . 9_565
N1 Ni2 N3 95.47(17) 7_565 3
N1 Ni2 N3 84.53(17) 7_565 9_565
N1 Ni2 N3 84.53(17) . 3
N1 Ni2 O1 98.97(15) . 7_565
N1 Ni2 O1 98.97(15) 7_565 .
N1 Ni2 O1 81.03(15) 7_565 7_565
N1 Ni2 O1 81.03(15) . .
N3 Ni2 N3 180.0(3) 3 9_565
O1 Ni2 N3 89.38(15) . 9_565
O1 Ni2 N3 90.62(15) . 3
O1 Ni2 N3 89.38(15) 7_565 3
O1 Ni2 N3 90.62(15) 7_565 9_565
O1 Ni2 O1 180.00(19) 7_565 .
C3 N1 Ni2 113.4(3) . .
C7 N1 Ni2 127.3(4) . .
C7 N1 C3 118.2(4) . .
C8 N2 Ni1 121.7(3) 10_556 .
C8 N2 Ni1 121.7(3) . .
C8 N2 C8 116.4(6) . 10_556
C14 N3 Ni2 126.5(3) . 5
C14 N3 C18 114.7(5) . .
C18 N3 Ni2 118.1(4) . 5
C13 N4 C13 118.7(7) 10_556 .
C1 O1 Ni2 113.7(3) . .
C2 O3 Ni1 130.9(3) . .
C2 O4 Ni1 135.1(3) 3_665 .
Ni1 O5 Ni1 120.0 3_665 .
Ni1 O5 Ni1 120.000(1) 8_566 .
Ni1 O5 Ni1 120.0 8_566 3_665
O1 C1 C3 116.7(5) . .
O2 C1 O1 126.2(5) . .
O2 C1 C3 117.1(6) . .
O3 C2 O4 127.5(4) . 5_565
O3 C2 C6 117.4(5) . .
O4 C2 C6 115.0(5) 5_565 .
N1 C3 C1 113.7(5) . .
N1 C3 C4 122.4(5) . .
C4 C3 C1 123.9(5) . .
C3 C4 H4 120.3 . .
C3 C4 C5 119.4(5) . .
C5 C4 H4 120.3 . .
C4 C5 H5 120.8 . .
C6 C5 C4 118.5(5) . .
C6 C5 H5 120.8 . .
C5 C6 C2 122.2(5) . .
C5 C6 C7 119.0(5) . .
C7 C6 C2 118.6(5) . .
N1 C7 C6 122.4(5) . .
N1 C7 H7 118.8 . .
C6 C7 H7 118.8 . .
N2 C8 H8 117.8 . .
N2 C8 C9 124.3(4) . .
C9 C8 H8 117.8 . .
C8 C9 H9 120.4 . .
C8 C9 C10 119.1(4) . .
C10 C9 H9 120.4 . .
C9 C10 C9 116.5(6) . 10_556
C9 C10 C11 121.8(3) 10_556 .
C9 C10 C11 121.8(3) . .
C12 C11 C10 121.2(4) . .
C12 C11 C10 121.2(4) 10_556 .
C12 C11 C12 117.5(7) 10_556 .
C11 C12 H12 120.2 . .
C13 C12 C11 119.6(5) . .
C13 C12 H12 120.2 . .
N4 C13 C12 122.4(5) . .
N4 C13 C16 113.1(5) . .
C12 C13 C16 124.5(5) . .
N3 C14 H14 117.8 . .
N3 C14 C15 124.3(5) . .
C15 C14 H14 117.8 . .
C14 C15 H15 120.4 . .
C16 C15 C14 119.2(6) . .
C16 C15 H15 120.4 . .
C15 C16 C13 124.3(5) . .
C17 C16 C13 118.4(5) . .
C17 C16 C15 117.3(5) . .
C16 C17 H17 120.5 . .
C18 C17 C16 119.1(5) . .
C18 C17 H17 120.5 . .
N3 C18 C17 125.4(6) . .
N3 C18 H18 117.3 . .
C17 C18 H18 117.3 . .

loop_
_geom_bond_atom_site_label_1
_geom_bond_atom_site_label_2
_geom_bond_distance
_geom_bond_site_symmetry_2
Ni1 N2 2.078(5) .
Ni1 O3 2.060(3) 10_556
Ni1 O3 2.060(3) .
Ni1 O4 2.052(3) .
Ni1 O4 2.052(3) 10_556
Ni1 O5 2.0131(11) .
Ni2 N1 2.039(4) 7_565
Ni2 N1 2.039(4) .
Ni2 N3 2.137(4) 3
Ni2 N3 2.137(4) 9_565
Ni2 O1 2.053(4) 7_565
Ni2 O1 2.053(4) .
N1 C3 1.351(6) .
N1 C7 1.338(6) .
N2 C8 1.329(5) .
N2 C8 1.329(5) 10_556
N3 Ni2 2.137(4) 5
N3 C14 1.340(7) .
N3 C18 1.337(6) .
N4 C13 1.339(6) .
N4 C13 1.339(6) 10_556
O1 C1 1.276(7) .
O2 C1 1.256(7) .
O3 C2 1.231(6) .
O4 C2 1.259(6) 3_665
O5 Ni1 2.0131(11) 3_665
O5 Ni1 2.0131(11) 8_566
C1 C3 1.525(7) .
C2 O4 1.259(6) 5_565
C2 C6 1.520(6) .
C3 C4 1.363(8) .
C4 H4 0.9300 .
C4 C5 1.398(7) .
C5 H5 0.9300 .
C5 C6 1.372(7) .
C6 C7 1.393(7) .
C7 H7 0.9300 .
C8 H8 0.9300 .
C8 C9 1.388(7) .
C9 H9 0.9300 .
C9 C10 1.400(6) .
C10 C9 1.400(6) 10_556
C10 C11 1.495(10) .
C11 C12 1.394(6) .
C11 C12 1.394(6) 10_556
C12 H12 0.9300 .
C12 C13 1.370(7) .
C13 C16 1.503(7) .
C14 H14 0.9300 .
C14 C15 1.397(8) .
C15 H15 0.9300 .
C15 C16 1.386(7) .
C16 C17 1.381(8) .
C17 H17 0.9300 .
C17 C18 1.381(7) .
C18 H18 0.9300 .

loop_
_geom_torsion_atom_site_label_1
_geom_torsion_atom_site_label_2
_geom_torsion_atom_site_label_3
_geom_torsion_atom_site_label_4
_geom_torsion
_geom_torsion_site_symmetry_1
_geom_torsion_site_symmetry_4
Ni1 N2 C8 C9 -175.6(5) . .
Ni1 O3 C2 O4 -18.8(8) . 5_565
Ni1 O3 C2 C6 162.3(3) . .
Ni2 N1 C3 C1 7.1(6) . .
Ni2 N1 C3 C4 -170.8(5) . .
Ni2 N1 C7 C6 167.2(4) . .
Ni2 N3 C14 C15 171.2(6) 5 .
Ni2 N3 C18 C17 -170.4(6) 5 .
Ni2 O1 C1 O2 -164.8(5) . .
Ni2 O1 C1 C3 13.4(6) . .
N1 Ni2 N1 C3 -30(44) 7_565 .
N1 Ni2 N1 C7 162(44) 7_565 .
N1 Ni2 O1 C1 172.5(4) 7_565 .
N1 Ni2 O1 C1 -7.5(4) . .
N1 C3 C4 C5 3.5(9) . .
N2 Ni1 O3 C2 167.8(5) . .
N2 Ni1 O4 C2 -163.3(5) . 3_665
N2 Ni1 O5 Ni1 0.0 . 3_665
N2 Ni1 O5 Ni1 180.0 . 8_566
N2 C8 C9 C10 3.5(10) . .
N3 Ni2 N1 C3 91.0(4) 3 .
N3 Ni2 N1 C3 -89.0(4) 9_565 .
N3 Ni2 N1 C7 103.7(4) 9_565 .
N3 Ni2 N1 C7 -76.3(4) 3 .
N3 Ni2 O1 C1 88.2(4) 9_565 .
N3 Ni2 O1 C1 -91.8(4) 3 .
N3 C14 C15 C16 -2.0(12) . .
N4 C13 C16 C15 166.2(8) . .
N4 C13 C16 C17 -11.9(10) . .
O1 Ni2 N1 C3 179.5(3) 7_565 .
O1 Ni2 N1 C3 -0.5(3) . .
O1 Ni2 N1 C7 -167.8(4) . .
O1 Ni2 N1 C7 12.2(4) 7_565 .
O1 Ni2 O1 C1 141(100) 7_565 .
O1 C1 C3 N1 -14.1(7) . .
O1 C1 C3 C4 163.8(6) . .
O2 C1 C3 N1 164.3(5) . .
O2 C1 C3 C4 -17.8(9) . .
O3 Ni1 N2 C8 45.6(5) . 10_556
O3 Ni1 N2 C8 -141.1(5) . .
O3 Ni1 N2 C8 141.1(5) 10_556 10_556
O3 Ni1 N2 C8 -45.6(5) 10_556 .
O3 Ni1 O3 C2 80.4(5) 10_556 .
O3 Ni1 O4 C2 109.0(5) . 3_665
O3 Ni1 O4 C2 -160.0(19) 10_556 3_665
O3 Ni1 O5 Ni1 -132.17(10) . 3_665
O3 Ni1 O5 Ni1 47.83(10) . 8_566
O3 Ni1 O5 Ni1 132.17(10) 10_556 3_665
O3 Ni1 O5 Ni1 -47.83(10) 10_556 8_566
O3 C2 C6 C5 9.1(8) . .
O3 C2 C6 C7 -175.6(5) . .
O4 Ni1 N2 C8 39.1(5) 10_556 .
O4 Ni1 N2 C8 -39.1(5) . 10_556
O4 Ni1 N2 C8 134.2(5) . .
O4 Ni1 N2 C8 -134.2(5) 10_556 10_556
O4 Ni1 O3 C2 -103.7(5) . .
O4 Ni1 O3 C2 171.0(19) 10_556 .
O4 Ni1 O4 C2 -75.2(5) 10_556 3_665
O4 Ni1 O5 Ni1 132.49(10) . 8_566
O4 Ni1 O5 Ni1 -47.51(10) . 3_665
O4 Ni1 O5 Ni1 -132.49(10) 10_556 8_566
O4 Ni1 O5 Ni1 47.51(10) 10_556 3_665
O4 C2 C6 C5 -170.0(5) 5_565 .
O4 C2 C6 C7 5.3(7) 5_565 .
O5 Ni1 N2 C8 -86.6(5) . 10_556
O5 Ni1 N2 C8 86.6(5) . .
O5 Ni1 O3 C2 -13.4(5) . .
O5 Ni1 O4 C2 15.6(5) . 3_665
C1 C3 C4 C5 -174.3(5) . .
C2 C6 C7 N1 -175.3(5) . .
C3 N1 C7 C6 0.4(8) . .
C3 C4 C5 C6 -2.8(9) . .
C4 C5 C6 C2 176.4(5) . .
C4 C5 C6 C7 1.0(9) . .
C5 C6 C7 N1 0.2(8) . .
C7 N1 C3 C1 175.7(4) . .
C7 N1 C3 C4 -2.3(8) . .
C8 N2 C8 C9 -2.0(11) 10_556 .
C8 C9 C10 C9 -4.5(11) . 10_556
C8 C9 C10 C11 174.7(7) . .
C9 C10 C11 C12 0.7(12) 10_556 .
C9 C10 C11 C12 -178.5(7) . .
C9 C10 C11 C12 -0.7(12) . 10_556
C9 C10 C11 C12 178.5(7) 10_556 10_556
C10 C11 C12 C13 177.2(7) . .
C11 C12 C13 N4 0.1(12) . .
C11 C12 C13 C16 -178.3(7) . .
C12 C11 C12 C13 -0.7(13) 10_556 .
C12 C13 C16 C15 -15.3(12) . .
C12 C13 C16 C17 166.7(8) . .
C13 N4 C13 C12 0.4(14) 10_556 .
C13 N4 C13 C16 179.0(5) 10_556 .
C13 C16 C17 C18 178.3(7) . .
C14 N3 C18 C17 0.7(11) . .
C14 C15 C16 C13 -176.7(7) . .
C14 C15 C16 C17 1.4(12) . .
C15 C16 C17 C18 0.1(12) . .
C16 C17 C18 N3 -1.2(13) . .
C18 N3 C14 C15 0.9(11) . .

loop_
_platon_squeeze_void_nr
_platon_squeeze_void_average_x
_platon_squeeze_void_average_y
_platon_squeeze_void_average_z
_platon_squeeze_void_volume
_platon_squeeze_void_count_electrons
1 0.000 0.000 -0.003 2980.3 684.4
2 0.333 0.667 0.750 371.4 57.4
3 0.667 0.333 0.250 371.5 59.7
